data_4502334
loop_
_publ_author_name
'Cheney, Miranda L.'
'Shan, Ning'
'Healey, Elisabeth R.'
'Hanna, Mazen'
'Wojtas, Lukasz'
'Zaworotko, Michael J.'
'Sava, Vasyl'
'Song, Shijie'
'Sanchez-Ramos, Juan R.'

_publ_section_title
;
 Effects of Crystal Form on Solubility and Pharmacokinetics: A Crystal
 Engineering Case Study of Lamotrigine
;
_journal_issue 1
_journal_name_full 'Crystal Growth &amp; Design'
_journal_page_first 394
_journal_paper_doi 10.1021/cg901010v
_journal_volume 10
_journal_year 2010
_chemical_formula_moiety 'C9 H8 Cl2 N5, C7 H5 N1 O3 S1'
_chemical_formula_sum 'C16 H13 Cl2 N6 O3 S'
_chemical_formula_weight 439.27
_chemical_name_common 5
_chemical_name_systematic
; 
 Lamotrigine saccharinate salt
;
_space_group_IT_number 14
_symmetry_cell_setting monoclinic
_symmetry_space_group_name_Hall '-P 2ybc'
_symmetry_space_group_name_H-M 'P 1 21/c 1'
_atom_sites_solution_hydrogens geom
_atom_sites_solution_primary direct
_atom_sites_solution_secondary difmap
_cell_angle_alpha 90.00
_cell_angle_beta 107.978(4)
_cell_angle_gamma 90.00
_cell_formula_units_Z 4
_cell_length_a 18.447(5)
_cell_length_b 6.954(2)
_cell_length_c 14.762(4)
_cell_measurement_reflns_used 4800
_cell_measurement_temperature 100(2)
_cell_measurement_theta_max 50.547
_cell_measurement_theta_min 4.643
_cell_volume 1801.2(9)
_computing_cell_refinement 'SAINT (Bruker, 2002)'
_computing_data_collection 'SMART (Bruker, 2002)'
_computing_data_reduction 'SAINT (Bruker, 2002)'
_computing_publication_material 'SHELXL-97 (Sheldrick, 1997)'
_computing_structure_refinement 'SHELXL-97 (Sheldrick, 1997)'
_computing_structure_solution 'SHELXS-97 (Sheldrick, 1990)'
_diffrn_ambient_temperature 100(2)
_diffrn_measured_fraction_theta_full 0.999
_diffrn_measured_fraction_theta_max 0.995
_diffrn_measurement_device_type 'BRUKER SMART APEXII CCD'
_diffrn_measurement_method 'omega scans'
_diffrn_radiation_monochromator graphite
_diffrn_radiation_source 'fine-focus sealed tube'
_diffrn_radiation_type MoK\a
_diffrn_radiation_wavelength 0.71073
_diffrn_reflns_av_R_equivalents 0.0254
_diffrn_reflns_av_sigmaI/netI 0.0295
_diffrn_reflns_limit_h_max 20
_diffrn_reflns_limit_h_min -22
_diffrn_reflns_limit_k_max 8
_diffrn_reflns_limit_k_min -8
_diffrn_reflns_limit_l_max 17
_diffrn_reflns_limit_l_min -11
_diffrn_reflns_number 9108
_diffrn_reflns_theta_full 25.00
_diffrn_reflns_theta_max 25.30
_diffrn_reflns_theta_min 2.32
_exptl_absorpt_coefficient_mu 0.510
_exptl_absorpt_correction_T_max 0.9899
_exptl_absorpt_correction_T_min 0.9604
_exptl_absorpt_correction_type multi-scan
_exptl_absorpt_process_details 'SADABS; (Sheldrick, 2003)'
_exptl_crystal_colour colourless
_exptl_crystal_density_diffrn 1.620
_exptl_crystal_density_method 'not measured'
_exptl_crystal_description block
_exptl_crystal_F_000 896
_exptl_crystal_size_max 0.08
_exptl_crystal_size_mid 0.02
_exptl_crystal_size_min 0.02
_refine_diff_density_max 0.538
_refine_diff_density_min -0.286
_refine_diff_density_rms 0.067
_refine_ls_extinction_method none
_refine_ls_goodness_of_fit_ref 1.043
_refine_ls_hydrogen_treatment constr
_refine_ls_matrix_type full
_refine_ls_number_parameters 253
_refine_ls_number_reflns 3273
_refine_ls_number_restraints 0
_refine_ls_restrained_S_all 1.043
_refine_ls_R_factor_all 0.0361
_refine_ls_R_factor_gt 0.0338
_refine_ls_shift/su_max 0.001
_refine_ls_shift/su_mean 0.000
_refine_ls_structure_factor_coef Fsqd
_refine_ls_weighting_details 'calc w=1/[\s^2^(Fo^2^)+(0.0554P)^2^+0.9114P] where P=(Fo^2^+2Fc^2^)/3'
_refine_ls_weighting_scheme calc
_refine_ls_wR_factor_gt 0.0893
_refine_ls_wR_factor_ref 0.0913
_reflns_number_gt 3033
_reflns_number_total 3273
_reflns_threshold_expression >2sigma(I)
_cod_data_source_file cg901010v_si_004.cif
_cod_data_source_block 5_sacch
_cod_original_sg_symbol_H-M P21/c
_cod_original_formula_sum 'C16 H13 Cl2 N6 O3 S1'
_cod_database_code 4502334

loop_
_symmetry_equiv_pos_as_xyz
'x, y, z'
'-x, y+1/2, -z+1/2'
'-x, -y, -z'
'x, -y-1/2, z-1/2'

loop_
_atom_site_label
_atom_site_type_symbol
_atom_site_fract_x
_atom_site_fract_y
_atom_site_fract_z
_atom_site_U_iso_or_equiv
_atom_site_adp_type
_atom_site_occupancy
_atom_site_symmetry_multiplicity
_atom_site_calc_flag
_atom_site_refinement_flags
S1 S 0.22370(2) 0.91119(6) 0.25235(3) 0.01665(14) Uani 1 1 d .
Cl1 Cl 0.37450(2) 1.19210(7) 0.41199(3) 0.01968(14) Uani 1 1 d .
Cl2 Cl 0.54929(2) 1.22887(6) 0.44889(3) 0.01905(13) Uani 1 1 d .
O1 O 0.05151(7) 0.73528(19) 0.07394(10) 0.0226(3) Uani 1 1 d .
O3 O 0.28875(7) 0.9798(2) 0.22787(9) 0.0211(3) Uani 1 1 d .
O2 O 0.24008(8) 0.8306(2) 0.34651(10) 0.0257(3) Uani 1 1 d .
N3 N 0.09987(8) 1.1111(2) 0.50999(11) 0.0199(3) Uani 1 1 d .
H3N H 0.0636 1.1816 0.4717 0.024 Uiso 1 1 calc R
H2N H 0.0886 1.0005 0.5313 0.024 Uiso 1 1 calc R
N2 N 0.22498(8) 1.0585(2) 0.59393(11) 0.0178(3) Uani 1 1 d .
H1N H 0.2104 0.9574 0.6196 0.021 Uiso 1 1 calc R
N4 N 0.18794(8) 1.3392(2) 0.50280(11) 0.0169(3) Uani 1 1 d .
N1 N 0.30047(8) 1.0935(2) 0.61516(11) 0.0172(3) Uani 1 1 d .
N5 N 0.28207(8) 1.5467(2) 0.49660(11) 0.0200(3) Uani 1 1 d .
H4N H 0.2472 1.6260 0.4621 0.024 Uiso 1 1 calc R
H5N H 0.3307 1.5771 0.5115 0.024 Uiso 1 1 calc R
C4 C 0.55912(10) 1.3158(3) 0.63072(13) 0.0184(4) Uani 1 1 d .
H4 H 0.6125 1.3257 0.6419 0.022 Uiso 1 1 calc R
C8 C 0.26153(10) 1.3825(3) 0.52597(12) 0.0162(4) Uani 1 1 d .
C16 C 0.10164(10) 0.8262(3) 0.13420(13) 0.0183(4) Uani 1 1 d .
C10 C 0.08778(10) 1.0193(3) 0.17005(13) 0.0174(4) Uani 1 1 d .
C3 C 0.17080(10) 1.1708(3) 0.53529(13) 0.0166(4) Uani 1 1 d .
C6 C 0.45040(10) 1.3296(3) 0.68835(13) 0.0185(4) Uani 1 1 d .
H6 H 0.4299 1.3508 0.7391 0.022 Uiso 1 1 calc R
N6 N 0.17362(8) 0.7632(2) 0.17295(11) 0.0197(4) Uani 1 1 d .
C15 C 0.15307(10) 1.0904(3) 0.23532(13) 0.0174(4) Uani 1 1 d .
C1 C 0.40257(10) 1.2820(3) 0.59849(13) 0.0157(4) Uani 1 1 d .
C2 C 0.43315(10) 1.2559(2) 0.52379(13) 0.0154(4) Uani 1 1 d .
C9 C 0.51127(10) 1.2708(2) 0.54095(13) 0.0160(4) Uani 1 1 d .
C11 C 0.02143(10) 1.1271(3) 0.14386(13) 0.0206(4) Uani 1 1 d .
H11 H -0.0239 1.0795 0.0993 0.025 Uiso 1 1 calc R
C7 C 0.31936(10) 1.2499(3) 0.58091(13) 0.0162(4) Uani 1 1 d .
C5 C 0.52861(10) 1.3464(3) 0.70399(13) 0.0199(4) Uani 1 1 d .
H5 H 0.5612 1.3791 0.7656 0.024 Uiso 1 1 calc R
C12 C 0.02360(12) 1.3075(3) 0.18513(14) 0.0252(4) Uani 1 1 d .
H12 H -0.0214 1.3836 0.1694 0.030 Uiso 1 1 calc R
C13 C 0.09030(12) 1.3787(3) 0.24899(14) 0.0257(4) Uani 1 1 d .
H13 H 0.0904 1.5036 0.2751 0.031 Uiso 1 1 calc R
C14 C 0.15680(12) 1.2704(3) 0.27527(14) 0.0221(4) Uani 1 1 d .
H14 H 0.2027 1.3183 0.3187 0.027 Uiso 1 1 calc R

loop_
_atom_site_aniso_label
_atom_site_aniso_U_11
_atom_site_aniso_U_22
_atom_site_aniso_U_33
_atom_site_aniso_U_23
_atom_site_aniso_U_13
_atom_site_aniso_U_12
S1 0.0158(2) 0.0160(2) 0.0168(2) 0.00029(17) 0.00304(18) -0.00012(16)
Cl1 0.0160(2) 0.0261(3) 0.0164(2) -0.00392(17) 0.00416(17) -0.00337(17)
Cl2 0.0179(2) 0.0205(2) 0.0217(3) -0.00239(17) 0.01044(18) -0.00202(17)
O1 0.0167(6) 0.0215(7) 0.0273(8) -0.0050(6) 0.0033(6) -0.0012(5)
O3 0.0162(6) 0.0252(7) 0.0211(7) -0.0012(6) 0.0044(5) -0.0027(5)
O2 0.0265(7) 0.0261(8) 0.0218(7) 0.0059(6) 0.0036(6) -0.0012(6)
N3 0.0135(7) 0.0196(8) 0.0253(9) 0.0046(7) 0.0041(6) -0.0001(6)
N2 0.0124(7) 0.0189(8) 0.0226(8) 0.0047(6) 0.0061(6) -0.0013(6)
N4 0.0167(7) 0.0185(8) 0.0166(8) 0.0009(6) 0.0065(6) 0.0005(6)
N1 0.0134(7) 0.0194(8) 0.0190(8) 0.0006(6) 0.0054(6) -0.0010(6)
N5 0.0149(7) 0.0213(8) 0.0229(8) 0.0067(7) 0.0045(6) 0.0001(6)
C4 0.0145(8) 0.0173(9) 0.0229(10) 0.0037(7) 0.0050(7) -0.0012(7)
C8 0.0168(8) 0.0200(9) 0.0132(9) -0.0018(7) 0.0066(7) -0.0011(7)
C16 0.0169(9) 0.0186(10) 0.0200(9) 0.0021(8) 0.0069(7) -0.0010(7)
C10 0.0200(9) 0.0175(9) 0.0172(9) 0.0027(7) 0.0093(7) 0.0004(7)
C3 0.0168(9) 0.0177(9) 0.0167(9) -0.0015(7) 0.0072(7) 0.0010(7)
C6 0.0190(9) 0.0196(10) 0.0176(9) 0.0021(7) 0.0068(7) -0.0008(7)
N6 0.0153(8) 0.0178(8) 0.0238(9) -0.0030(7) 0.0028(7) 0.0007(6)
C15 0.0198(9) 0.0185(9) 0.0163(9) 0.0037(7) 0.0092(7) 0.0026(7)
C1 0.0139(8) 0.0137(9) 0.0201(9) 0.0025(7) 0.0060(7) 0.0002(7)
C2 0.0168(9) 0.0127(9) 0.0157(9) 0.0004(7) 0.0038(7) -0.0010(7)
C9 0.0181(9) 0.0130(9) 0.0191(9) 0.0013(7) 0.0087(7) 0.0001(7)
C11 0.0191(9) 0.0252(10) 0.0193(9) 0.0045(8) 0.0085(7) 0.0029(8)
C7 0.0175(9) 0.0181(9) 0.0140(9) -0.0017(7) 0.0063(7) -0.0013(7)
C5 0.0172(9) 0.0235(10) 0.0170(9) 0.0023(8) 0.0024(7) -0.0021(8)
C12 0.0277(10) 0.0248(11) 0.0279(11) 0.0049(8) 0.0157(9) 0.0103(8)
C13 0.0376(11) 0.0198(10) 0.0243(11) -0.0013(8) 0.0163(9) 0.0033(9)
C14 0.0282(10) 0.0220(10) 0.0177(10) -0.0013(8) 0.0096(8) -0.0008(8)

loop_
_atom_type_symbol
_atom_type_description
_atom_type_scat_dispersion_real
_atom_type_scat_dispersion_imag
_atom_type_scat_source
C C 0.0033 0.0016 'International Tables Vol C Tables 4.2.6.8 and 6.1.1.4'
H H 0.0000 0.0000 'International Tables Vol C Tables 4.2.6.8 and 6.1.1.4'
N N 0.0061 0.0033 'International Tables Vol C Tables 4.2.6.8 and 6.1.1.4'
O O 0.0106 0.0060 'International Tables Vol C Tables 4.2.6.8 and 6.1.1.4'
S S 0.1246 0.1234 'International Tables Vol C Tables 4.2.6.8 and 6.1.1.4'
Cl Cl 0.1484 0.1585 'International Tables Vol C Tables 4.2.6.8 and 6.1.1.4'

loop_
_geom_angle_atom_site_label_1
_geom_angle_atom_site_label_2
_geom_angle_atom_site_label_3
_geom_angle
O3 S1 O2 115.39(8)
O3 S1 N6 111.31(8)
O2 S1 N6 110.73(9)
O3 S1 C15 111.52(9)
O2 S1 C15 109.75(8)
N6 S1 C15 96.58(9)
C3 N3 H3N 120.0
C3 N3 H2N 120.0
H3N N3 H2N 120.0
C3 N2 N1 123.39(15)
C3 N2 H1N 118.3
N1 N2 H1N 118.3
C8 N4 C3 116.19(16)
C7 N1 N2 116.34(15)
C8 N5 H4N 120.0
C8 N5 H5N 120.0
H4N N5 H5N 120.0
C5 C4 C9 119.45(17)
C5 C4 H4 120.3
C9 C4 H4 120.3
N5 C8 N4 119.11(17)
N5 C8 C7 119.81(16)
N4 C8 C7 121.06(16)
O1 C16 N6 123.90(17)
O1 C16 C10 122.76(16)
N6 C16 C10 113.34(16)
C15 C10 C11 120.42(18)
C15 C10 C16 111.17(15)
C11 C10 C16 128.38(17)
N3 C3 N4 119.98(16)
N3 C3 N2 118.35(17)
N4 C3 N2 121.67(16)
C1 C6 C5 119.91(17)
C1 C6 H6 120.0
C5 C6 H6 120.0
C16 N6 S1 111.61(13)
C14 C15 C10 122.82(17)
C14 C15 S1 130.11(15)
C10 C15 S1 107.07(14)
C6 C1 C2 119.55(16)
C6 C1 C7 121.23(16)
C2 C1 C7 119.18(16)
C9 C2 C1 119.72(16)
C9 C2 Cl1 120.13(14)
C1 C2 Cl1 120.05(14)
C4 C9 C2 120.77(17)
C4 C9 Cl2 119.73(14)
C2 C9 Cl2 119.49(14)
C10 C11 C12 117.59(18)
C10 C11 H11 121.2
C12 C11 H11 121.2
N1 C7 C8 120.82(16)
N1 C7 C1 116.42(16)
C8 C7 C1 122.74(16)
C4 C5 C6 120.57(17)
C4 C5 H5 119.7
C6 C5 H5 119.7
C11 C12 C13 121.24(18)
C11 C12 H12 119.4
C13 C12 H12 119.4
C14 C13 C12 121.13(19)
C14 C13 H13 119.4
C12 C13 H13 119.4
C15 C14 C13 116.77(19)
C15 C14 H14 121.6
C13 C14 H14 121.6

loop_
_geom_bond_atom_site_label_1
_geom_bond_atom_site_label_2
_geom_bond_distance
S1 O3 1.4373(14)
S1 O2 1.4416(15)
S1 N6 1.6182(16)
S1 C15 1.7638(18)
Cl1 C2 1.7289(18)
Cl2 C9 1.7355(19)
O1 C16 1.240(2)
N3 C3 1.312(2)
N3 H3N 0.8800
N3 H2N 0.8800
N2 C3 1.351(2)
N2 N1 1.352(2)
N2 H1N 0.8800
N4 C8 1.328(2)
N4 C3 1.340(2)
N1 C7 1.292(2)
N5 C8 1.318(2)
N5 H4N 0.8800
N5 H5N 0.8800
C4 C5 1.381(3)
C4 C9 1.382(3)
C4 H4 0.9500
C8 C7 1.453(3)
C16 N6 1.347(2)
C16 C10 1.494(3)
C10 C15 1.381(3)
C10 C11 1.385(3)
C6 C1 1.388(3)
C6 C5 1.394(3)
C6 H6 0.9500
C15 C14 1.377(3)
C1 C2 1.397(3)
C1 C7 1.492(2)
C2 C9 1.388(3)
C11 C12 1.390(3)
C11 H11 0.9500
C5 H5 0.9500
C12 C13 1.390(3)
C12 H12 0.9500
C13 C14 1.389(3)
C13 H13 0.9500
C14 H14 0.9500

loop_
_geom_hbond_atom_site_label_D
_geom_hbond_atom_site_label_H
_geom_hbond_atom_site_label_A
_geom_hbond_distance_DH
_geom_hbond_distance_HA
_geom_hbond_distance_DA
_geom_hbond_angle_DHA
_geom_hbond_site_symmetry_A
N3 H3N O1 0.88 2.05 2.818(2) 144.7 2
N3 H2N O1 0.88 1.95 2.830(2) 173.5 4_576
N2 H1N N6 0.88 1.94 2.819(2) 177.5 4_576
N5 H4N O2 0.88 2.19 2.889(2) 135.5 1_565
N5 H5N Cl2 0.88 2.50 3.3489(17) 161.3 3_686
